data_4117715
loop_
_publ_author_name
'Andr\'e P. Dieskau'
'Michael S. Holzwarth'
'Bernd Plietker'

_publ_section_title
;
 Fe-Catalyzed Allylic C-C-Bond Activation: Vinylcyclopropanes As Versatile
 a1,a3,d5-Synthons in Traceless Allylic Substitutions and [3 +
 2]-Cycloadditions
;
_journal_name_full 'Journal of the American Chemical Society'
_journal_page_first 5048
_journal_page_last 5051
_journal_paper_doi 10.1021/ja300294a
_journal_volume 134
_journal_year 2012
_chemical_formula_moiety 'C23 H17 N3 O'
_chemical_formula_sum 'C23 H17 N3 O'
_chemical_formula_weight 351.40
_chemical_name_systematic
; 
 ? 
;
_space_group_IT_number 2
_symmetry_cell_setting triclinic
_symmetry_space_group_name_Hall '-P 1'
_symmetry_space_group_name_H-M 'P -1'
_atom_sites_solution_hydrogens geom
_atom_sites_solution_primary direct
_atom_sites_solution_secondary difmap
_audit_creation_method SHELXL-97
_cell_angle_alpha 91.016(16)
_cell_angle_beta 93.314(14)
_cell_angle_gamma 95.991(13)
_cell_formula_units_Z 4
_cell_length_a 9.627(3)
_cell_length_b 11.363(4)
_cell_length_c 16.729(6)
_cell_measurement_reflns_used 3580
_cell_measurement_temperature 100(2)
_cell_measurement_theta_max 24.99
_cell_measurement_theta_min 1.8
_cell_volume 1816.5(11)
_computing_cell_refinement 'Bruker APEX II Software Suite, 2008'
_computing_data_collection 'Bruker APEX II Software Suite, 2008'
_computing_data_reduction 'Bruker APEX II Software Suite, 2008'
_computing_molecular_graphics 'SHELXTL-plus, XP (Sheldrick, 1991)'
_computing_structure_refinement 'SHELXL-97 (Sheldrick, 1997)'
_computing_structure_solution 'SHELXS-97 (Sheldrick, 1990)'
_diffrn_ambient_temperature 100(2)
_diffrn_measured_fraction_theta_full 0.995
_diffrn_measured_fraction_theta_max 0.995
_diffrn_measurement_device_type 'Bruker Kappa APEX II Duo'
_diffrn_measurement_method 'Omega + Phi Scans'
_diffrn_radiation_monochromator Triumph
_diffrn_radiation_source 'fine-focus sealed tube'
_diffrn_radiation_type MoK\a
_diffrn_radiation_wavelength 0.71073
_diffrn_reflns_av_R_equivalents 0.0692
_diffrn_reflns_av_sigmaI/netI 0.1253
_diffrn_reflns_limit_h_max 11
_diffrn_reflns_limit_h_min -11
_diffrn_reflns_limit_k_max 13
_diffrn_reflns_limit_k_min -13
_diffrn_reflns_limit_l_max 19
_diffrn_reflns_limit_l_min -19
_diffrn_reflns_number 16639
_diffrn_reflns_theta_full 24.99
_diffrn_reflns_theta_max 24.99
_diffrn_reflns_theta_min 1.80
_diffrn_standards_decay_% 0
_diffrn_standards_interval_count 0
_diffrn_standards_number 0
_exptl_absorpt_coefficient_mu 0.081
_exptl_absorpt_correction_T_max 0.7452
_exptl_absorpt_correction_T_min 0.7086
_exptl_absorpt_correction_type multi-scan
_exptl_absorpt_process_details 'Blessing, 1995'
_exptl_crystal_colour colourless
_exptl_crystal_density_diffrn 1.285
_exptl_crystal_description block
_exptl_crystal_F_000 736
_exptl_crystal_size_max 0.16
_exptl_crystal_size_mid 0.13
_exptl_crystal_size_min 0.07
_refine_diff_density_max 0.246
_refine_diff_density_min -0.228
_refine_diff_density_rms 0.055
_refine_ls_extinction_coef 0.0046(3)
_refine_ls_extinction_expression Fc^*^=kFc[1+0.001xFc^2^\l^3^/sin(2\q)]^-1/4^
_refine_ls_extinction_method SHELXL
_refine_ls_goodness_of_fit_ref 1.008
_refine_ls_hydrogen_treatment constr
_refine_ls_matrix_type full
_refine_ls_number_parameters 488
_refine_ls_number_reflns 6376
_refine_ls_number_restraints 0
_refine_ls_restrained_S_all 1.008
_refine_ls_R_factor_all 0.1294
_refine_ls_R_factor_gt 0.0543
_refine_ls_shift/su_max 0.001
_refine_ls_shift/su_mean 0.000
_refine_ls_structure_factor_coef Fsqd
_refine_ls_weighting_details 'calc w=1/[\s^2^(Fo^2^)+(0.0070P)^2^+0.0000P] where P=(Fo^2^+2Fc^2^)/3'
_refine_ls_weighting_scheme calc
_refine_ls_wR_factor_gt 0.0630
_refine_ls_wR_factor_ref 0.0711
_reflns_number_gt 3580
_reflns_number_total 6376
_reflns_threshold_expression >2sigma(I)
_cod_data_source_file ja300294a_si_002.cif
_cod_data_source_block s1852lm
_cod_database_code 4117715

loop_
_symmetry_equiv_pos_as_xyz
'x, y, z'
'-x, -y, -z'

loop_
_atom_site_label
_atom_site_type_symbol
_atom_site_fract_x
_atom_site_fract_y
_atom_site_fract_z
_atom_site_U_iso_or_equiv
_atom_site_adp_type
_atom_site_occupancy
_atom_site_symmetry_multiplicity
_atom_site_calc_flag
_atom_site_refinement_flags
O1A O 0.65633(14) 0.06094(15) 1.01498(10) 0.0229(5) Uani 1 1 d .
N1A N 0.71205(17) 0.35347(18) 0.82389(13) 0.0226(6) Uani 1 1 d .
C1A C 0.5942(2) 0.1820(2) 0.90784(14) 0.0138(6) Uani 1 1 d .
N2A N 0.26897(19) -0.10039(19) 0.76625(13) 0.0248(6) Uani 1 1 d .
C2A C 0.5649(2) 0.0662(2) 0.85639(14) 0.0131(6) Uani 1 1 d .
H2A H 0.5245 0.0046 0.8929 0.016 Uiso 1 1 calc R
C3A C 0.4406(2) 0.0921(2) 0.79596(14) 0.0143(6) Uani 1 1 d .
N3A N 0.53835(18) 0.17056(18) 0.66047(13) 0.0243(6) Uani 1 1 d .
C4A C 0.3664(2) 0.1892(2) 0.83931(15) 0.0189(6) Uani 1 1 d .
H4A1 H 0.3753 0.2639 0.8096 0.023 Uiso 1 1 calc R
H4A2 H 0.2658 0.1627 0.8433 0.023 Uiso 1 1 calc R
C5A C 0.4408(2) 0.2073(2) 0.92346(14) 0.0155(6) Uani 1 1 d .
H5A H 0.4000 0.1433 0.9581 0.019 Uiso 1 1 calc R
C6A C 0.4203(2) 0.3233(2) 0.96162(15) 0.0188(7) Uani 1 1 d .
H6A H 0.4450 0.3934 0.9333 0.023 Uiso 1 1 calc R
C7A C 0.3702(2) 0.3335(2) 1.03208(15) 0.0264(7) Uani 1 1 d .
H7A1 H 0.3447 0.2648 1.0617 0.032 Uiso 1 1 calc R
H7A2 H 0.3592 0.4096 1.0537 0.032 Uiso 1 1 calc R
C8A C 0.6628(2) 0.2788(2) 0.86155(14) 0.0137(6) Uani 1 1 d .
C9A C 0.3439(2) -0.0171(2) 0.77809(15) 0.0167(6) Uani 1 1 d .
C10A C 0.4943(2) 0.1352(2) 0.71839(16) 0.0160(6) Uani 1 1 d .
C11A C 0.6801(2) 0.1584(2) 0.98654(15) 0.0162(6) Uani 1 1 d .
C12A C 0.7871(2) 0.2485(2) 1.02463(14) 0.0174(6) Uani 1 1 d .
C13A C 0.9017(2) 0.2088(2) 1.06602(15) 0.0229(7) Uani 1 1 d .
H13A H 0.9090 0.1263 1.0695 0.028 Uiso 1 1 calc R
C14A C 1.0049(2) 0.2889(2) 1.10213(15) 0.0257(7) Uani 1 1 d .
H14A H 1.0844 0.2617 1.1294 0.031 Uiso 1 1 calc R
C15A C 0.9923(2) 0.4090(2) 1.09857(14) 0.0247(7) Uani 1 1 d .
H15A H 1.0641 0.4642 1.1229 0.030 Uiso 1 1 calc R
C16A C 0.8768(2) 0.4492(2) 1.06013(15) 0.0219(7) Uani 1 1 d .
H16A H 0.8672 0.5315 1.0594 0.026 Uiso 1 1 calc R
C17A C 0.7744(2) 0.3686(2) 1.02239(15) 0.0200(6) Uani 1 1 d .
H17A H 0.6953 0.3960 0.9949 0.024 Uiso 1 1 calc R
C18A C 0.6855(2) 0.0144(2) 0.81929(14) 0.0134(6) Uani 1 1 d .
C19A C 0.8227(2) 0.0673(2) 0.82813(15) 0.0193(7) Uani 1 1 d .
H19A H 0.8442 0.1389 0.8586 0.023 Uiso 1 1 calc R
C20A C 0.9284(2) 0.0147(2) 0.79209(15) 0.0220(7) Uani 1 1 d .
H20A H 1.0221 0.0508 0.7982 0.026 Uiso 1 1 calc R
C21A C 0.8989(2) -0.0884(2) 0.74812(15) 0.0225(7) Uani 1 1 d .
H21A H 0.9717 -0.1228 0.7233 0.027 Uiso 1 1 calc R
C22A C 0.7634(2) -0.1425(2) 0.73963(15) 0.0234(7) Uani 1 1 d .
H22A H 0.7427 -0.2143 0.7093 0.028 Uiso 1 1 calc R
C23A C 0.6582(2) -0.0912(2) 0.77566(15) 0.0192(7) Uani 1 1 d .
H23A H 0.5652 -0.1291 0.7704 0.023 Uiso 1 1 calc R
O1B O 0.17106(14) 0.44673(15) 0.47753(10) 0.0215(5) Uani 1 1 d .
N1B N 0.18042(17) 0.14312(18) 0.66675(12) 0.0190(5) Uani 1 1 d .
C1B C 0.1026(2) 0.3181(2) 0.58052(14) 0.0136(6) Uani 1 1 d .
N2B N -0.15364(19) 0.58537(18) 0.71301(12) 0.0233(6) Uani 1 1 d .
C2B C 0.0999(2) 0.4282(2) 0.63493(14) 0.0144(6) Uani 1 1 d .
H2B H 0.0735 0.4927 0.5989 0.017 Uiso 1 1 calc R
N3B N 0.05325(18) 0.30668(18) 0.82294(13) 0.0203(5) Uani 1 1 d .
C3B C -0.0299(2) 0.3957(2) 0.68661(14) 0.0147(6) Uani 1 1 d .
C4B C -0.1266(2) 0.3003(2) 0.63450(14) 0.0175(6) Uani 1 1 d .
H4B1 H -0.1360 0.2238 0.6622 0.021 Uiso 1 1 calc R
H4B2 H -0.2210 0.3263 0.6245 0.021 Uiso 1 1 calc R
C5B C -0.0562(2) 0.2874(2) 0.55556(14) 0.0154(6) Uani 1 1 d .
H5B H -0.0856 0.3501 0.5190 0.019 Uiso 1 1 calc R
C6B C -0.0919(2) 0.1705(2) 0.51352(16) 0.0188(6) Uani 1 1 d .
H6B H -0.0891 0.1014 0.5445 0.023 Uiso 1 1 calc R
C7B C -0.1273(2) 0.1561(2) 0.43617(15) 0.0249(7) Uani 1 1 d .
H7B1 H -0.1313 0.2232 0.4034 0.030 Uiso 1 1 calc R
H7B2 H -0.1488 0.0787 0.4134 0.030 Uiso 1 1 calc R
C8B C 0.1513(2) 0.2195(2) 0.62744(15) 0.0137(6) Uani 1 1 d .
C9B C -0.1000(2) 0.5019(2) 0.70296(14) 0.0156(6) Uani 1 1 d .
C10B C 0.0161(2) 0.3470(2) 0.76457(16) 0.0148(6) Uani 1 1 d .
C11B C 0.1896(2) 0.3523(2) 0.50715(14) 0.0163(6) Uani 1 1 d .
C12B C 0.2929(2) 0.2763(2) 0.47687(14) 0.0139(6) Uani 1 1 d .
C13B C 0.2753(2) 0.1535(2) 0.47757(14) 0.0171(6) Uani 1 1 d .
H13B H 0.1936 0.1137 0.4980 0.021 Uiso 1 1 calc R
C14B C 0.3764(2) 0.0889(2) 0.44864(14) 0.0197(6) Uani 1 1 d .
H14B H 0.3630 0.0049 0.4475 0.024 Uiso 1 1 calc R
C15B C 0.4968(2) 0.1473(2) 0.42137(14) 0.0224(7) Uani 1 1 d .
H15B H 0.5677 0.1030 0.4031 0.027 Uiso 1 1 calc R
C16B C 0.5153(2) 0.2691(2) 0.42037(15) 0.0243(7) Uani 1 1 d .
H16B H 0.5984 0.3083 0.4012 0.029 Uiso 1 1 calc R
C17B C 0.4130(2) 0.3343(2) 0.44734(14) 0.0196(7) Uani 1 1 d .
H17B H 0.4247 0.4183 0.4457 0.024 Uiso 1 1 calc R
C18B C 0.2353(2) 0.4768(2) 0.68070(14) 0.0141(6) Uani 1 1 d .
C19B C 0.3613(2) 0.4303(2) 0.66993(14) 0.0162(6) Uani 1 1 d .
H19B H 0.3631 0.3647 0.6342 0.019 Uiso 1 1 calc R
C20B C 0.4840(2) 0.4786(2) 0.71074(15) 0.0200(7) Uani 1 1 d .
H20B H 0.5695 0.4468 0.7021 0.024 Uiso 1 1 calc R
C21B C 0.4824(2) 0.5724(2) 0.76362(15) 0.0231(7) Uani 1 1 d .
H21B H 0.5664 0.6043 0.7922 0.028 Uiso 1 1 calc R
C22B C 0.3590(2) 0.6201(2) 0.77511(14) 0.0215(7) Uani 1 1 d .
H22B H 0.3578 0.6849 0.8116 0.026 Uiso 1 1 calc R
C23B C 0.2364(2) 0.5733(2) 0.73316(15) 0.0181(6) Uani 1 1 d .
H23B H 0.1520 0.6076 0.7404 0.022 Uiso 1 1 calc R

loop_
_atom_site_aniso_label
_atom_site_aniso_U_11
_atom_site_aniso_U_22
_atom_site_aniso_U_33
_atom_site_aniso_U_23
_atom_site_aniso_U_13
_atom_site_aniso_U_12
O1A 0.0275(10) 0.0194(12) 0.0211(12) 0.0076(9) -0.0015(8) 0.0000(8)
N1A 0.0195(11) 0.0242(15) 0.0234(15) 0.0032(12) -0.0020(10) 0.0001(10)
C1A 0.0142(12) 0.0135(16) 0.0133(16) 0.0024(12) 0.0015(11) -0.0016(11)
N2A 0.0204(12) 0.0215(15) 0.0317(16) 0.0010(12) -0.0020(11) 0.0009(10)
C2A 0.0163(12) 0.0092(15) 0.0132(16) 0.0004(12) -0.0011(11) -0.0002(11)
C3A 0.0160(12) 0.0136(16) 0.0133(16) -0.0009(12) 0.0025(11) 0.0010(11)
N3A 0.0238(12) 0.0276(15) 0.0212(15) 0.0027(12) 0.0021(11) 0.0014(10)
C4A 0.0157(12) 0.0181(17) 0.0229(17) -0.0023(13) 0.0020(12) 0.0021(11)
C5A 0.0149(13) 0.0146(16) 0.0170(17) -0.0008(13) 0.0031(11) -0.0001(11)
C6A 0.0139(13) 0.0181(17) 0.0248(18) 0.0023(14) 0.0022(12) 0.0029(11)
C7A 0.0332(15) 0.0196(18) 0.0273(19) 0.0010(14) 0.0025(14) 0.0063(13)
C8A 0.0102(12) 0.0168(17) 0.0139(16) -0.0038(13) -0.0048(11) 0.0045(11)
C9A 0.0140(13) 0.0220(18) 0.0155(16) 0.0059(14) 0.0008(12) 0.0086(12)
C10A 0.0108(12) 0.0141(16) 0.0229(18) -0.0044(13) -0.0045(12) 0.0037(11)
C11A 0.0152(13) 0.0191(17) 0.0155(16) 0.0034(13) 0.0031(12) 0.0054(12)
C12A 0.0186(13) 0.0207(18) 0.0123(16) 0.0013(13) 0.0000(12) 0.0001(12)
C13A 0.0219(14) 0.0257(18) 0.0205(17) 0.0053(14) -0.0008(13) -0.0010(13)
C14A 0.0203(14) 0.034(2) 0.0218(18) 0.0084(15) -0.0032(13) -0.0012(14)
C15A 0.0262(14) 0.031(2) 0.0145(17) 0.0016(14) 0.0009(12) -0.0077(13)
C16A 0.0283(15) 0.0182(18) 0.0185(17) -0.0009(14) 0.0029(13) -0.0022(13)
C17A 0.0209(14) 0.0209(18) 0.0180(17) 0.0017(14) 0.0014(12) 0.0011(12)
C18A 0.0144(13) 0.0130(16) 0.0137(16) 0.0029(13) 0.0002(11) 0.0059(11)
C19A 0.0194(13) 0.0130(16) 0.0258(18) 0.0001(13) 0.0007(12) 0.0040(12)
C20A 0.0140(13) 0.0202(18) 0.0326(19) 0.0041(15) 0.0043(13) 0.0031(12)
C21A 0.0220(14) 0.0265(19) 0.0211(18) 0.0043(14) 0.0056(12) 0.0089(13)
C22A 0.0267(15) 0.0196(17) 0.0244(18) -0.0032(14) -0.0044(13) 0.0081(13)
C23A 0.0152(13) 0.0180(17) 0.0247(18) 0.0004(14) -0.0009(12) 0.0040(12)
O1B 0.0275(9) 0.0190(12) 0.0194(11) 0.0044(9) 0.0038(8) 0.0078(8)
N1B 0.0183(11) 0.0188(14) 0.0197(14) 0.0003(11) 0.0015(10) 0.0000(10)
C1B 0.0173(13) 0.0124(16) 0.0117(15) 0.0001(12) -0.0005(11) 0.0051(11)
N2B 0.0265(12) 0.0199(15) 0.0240(15) -0.0006(12) 0.0006(10) 0.0052(10)
C2B 0.0152(12) 0.0134(16) 0.0151(16) 0.0016(12) 0.0033(11) 0.0026(11)
N3B 0.0210(11) 0.0195(14) 0.0202(14) 0.0011(11) 0.0026(11) 0.0005(10)
C3B 0.0155(12) 0.0159(16) 0.0134(16) 0.0015(13) 0.0012(11) 0.0048(11)
C4B 0.0127(12) 0.0168(17) 0.0222(17) -0.0042(13) -0.0024(12) 0.0003(11)
C5B 0.0139(12) 0.0164(16) 0.0161(16) -0.0009(13) -0.0017(11) 0.0040(11)
C6B 0.0152(13) 0.0198(17) 0.0213(18) 0.0007(14) 0.0000(12) 0.0023(11)
C7B 0.0271(14) 0.0223(18) 0.0246(19) -0.0045(14) -0.0022(13) 0.0020(12)
C8B 0.0120(12) 0.0145(17) 0.0141(16) -0.0049(13) 0.0049(11) -0.0022(11)
C9B 0.0132(13) 0.0210(18) 0.0120(16) 0.0018(13) 0.0004(11) -0.0013(12)
C10B 0.0138(13) 0.0110(16) 0.0200(17) -0.0038(13) 0.0081(12) 0.0002(11)
C11B 0.0160(13) 0.0161(17) 0.0158(16) -0.0017(13) -0.0049(12) 0.0000(12)
C12B 0.0160(13) 0.0162(16) 0.0100(15) 0.0004(12) 0.0002(11) 0.0035(11)
C13B 0.0165(13) 0.0201(17) 0.0148(16) 0.0022(13) 0.0012(11) 0.0019(12)
C14B 0.0245(14) 0.0161(17) 0.0189(17) 0.0021(13) 0.0008(12) 0.0044(12)
C15B 0.0205(14) 0.0289(19) 0.0200(18) -0.0004(15) 0.0028(12) 0.0122(13)
C16B 0.0188(14) 0.031(2) 0.0240(18) 0.0039(14) 0.0043(12) 0.0030(13)
C17B 0.0258(14) 0.0165(17) 0.0168(17) 0.0031(13) 0.0049(12) 0.0012(12)
C18B 0.0171(13) 0.0114(16) 0.0135(16) 0.0015(12) 0.0034(11) -0.0016(11)
C19B 0.0199(13) 0.0144(16) 0.0148(16) 0.0009(12) 0.0035(12) 0.0030(12)
C20B 0.0162(14) 0.0219(18) 0.0215(18) 0.0072(14) 0.0009(12) -0.0004(12)
C21B 0.0211(14) 0.0283(19) 0.0179(17) 0.0052(15) -0.0044(12) -0.0055(13)
C22B 0.0301(15) 0.0175(17) 0.0158(17) -0.0039(13) 0.0061(13) -0.0041(13)
C23B 0.0171(13) 0.0167(17) 0.0202(17) -0.0006(13) 0.0034(12) -0.0012(12)

loop_
_atom_type_symbol
_atom_type_description
_atom_type_scat_dispersion_real
_atom_type_scat_dispersion_imag
_atom_type_scat_source
C C 0.0033 0.0016 'International Tables Vol C Tables 4.2.6.8 and 6.1.1.4'
H H 0.0000 0.0000 'International Tables Vol C Tables 4.2.6.8 and 6.1.1.4'
N N 0.0061 0.0033 'International Tables Vol C Tables 4.2.6.8 and 6.1.1.4'
O O 0.0106 0.0060 'International Tables Vol C Tables 4.2.6.8 and 6.1.1.4'

loop_
_geom_angle_atom_site_label_1
_geom_angle_atom_site_label_2
_geom_angle_atom_site_label_3
_geom_angle
C8A C1A C2A 111.09(19)
C8A C1A C11A 112.66(19)
C2A C1A C11A 109.85(19)
C8A C1A C5A 109.91(17)
C2A C1A C5A 100.41(17)
C11A C1A C5A 112.30(18)
C18A C2A C1A 119.25(18)
C18A C2A C3A 115.47(19)
C1A C2A C3A 103.46(18)
C18A C2A H2A 105.9
C1A C2A H2A 105.9
C3A C2A H2A 105.9
C9A C3A C10A 107.6(2)
C9A C3A C4A 111.65(17)
C10A C3A C4A 111.28(19)
C9A C3A C2A 110.67(19)
C10A C3A C2A 110.87(17)
C4A C3A C2A 104.81(19)
C5A C4A C3A 106.04(17)
C5A C4A H4A1 110.5
C3A C4A H4A1 110.5
C5A C4A H4A2 110.5
C3A C4A H4A2 110.5
H4A1 C4A H4A2 108.7
C6A C5A C4A 112.70(18)
C6A C5A C1A 117.89(19)
C4A C5A C1A 102.39(17)
C6A C5A H5A 107.8
C4A C5A H5A 107.8
C1A C5A H5A 107.8
C7A C6A C5A 123.3(2)
C7A C6A H6A 118.3
C5A C6A H6A 118.3
C6A C7A H7A1 120.0
C6A C7A H7A2 120.0
H7A1 C7A H7A2 120.0
N1A C8A C1A 177.7(2)
N2A C9A C3A 178.3(3)
N3A C10A C3A 177.8(3)
O1A C11A C12A 121.4(2)
O1A C11A C1A 116.5(2)
C12A C11A C1A 122.2(2)
C17A C12A C13A 119.6(2)
C17A C12A C11A 122.7(2)
C13A C12A C11A 117.7(2)
C14A C13A C12A 120.1(3)
C14A C13A H13A 119.9
C12A C13A H13A 119.9
C13A C14A C15A 119.9(2)
C13A C14A H14A 120.1
C15A C14A H14A 120.1
C16A C15A C14A 120.5(3)
C16A C15A H15A 119.8
C14A C15A H15A 119.8
C15A C16A C17A 119.6(3)
C15A C16A H16A 120.2
C17A C16A H16A 120.2
C12A C17A C16A 120.3(2)
C12A C17A H17A 119.9
C16A C17A H17A 119.9
C23A C18A C19A 118.6(2)
C23A C18A C2A 118.5(2)
C19A C18A C2A 122.8(2)
C18A C19A C20A 119.7(2)
C18A C19A H19A 120.2
C20A C19A H19A 120.2
C21A C20A C19A 120.7(2)
C21A C20A H20A 119.6
C19A C20A H20A 119.6
C20A C21A C22A 120.2(2)
C20A C21A H21A 119.9
C22A C21A H21A 119.9
C21A C22A C23A 119.4(3)
C21A C22A H22A 120.3
C23A C22A H22A 120.3
C22A C23A C18A 121.4(2)
C22A C23A H23A 119.3
C18A C23A H23A 119.3
C8B C1B C2B 110.2(2)
C8B C1B C11B 114.65(18)
C2B C1B C11B 109.14(18)
C8B C1B C5B 108.65(18)
C2B C1B C5B 101.60(17)
C11B C1B C5B 111.79(19)
C18B C2B C1B 117.85(18)
C18B C2B C3B 116.3(2)
C1B C2B C3B 103.67(18)
C18B C2B H2B 106.0
C1B C2B H2B 106.0
C3B C2B H2B 106.0
C9B C3B C10B 108.2(2)
C9B C3B C4B 112.18(18)
C10B C3B C4B 111.2(2)
C9B C3B C2B 110.21(18)
C10B C3B C2B 110.31(17)
C4B C3B C2B 104.69(19)
C5B C4B C3B 106.36(17)
C5B C4B H4B1 110.5
C3B C4B H4B1 110.5
C5B C4B H4B2 110.5
C3B C4B H4B2 110.5
H4B1 C4B H4B2 108.6
C6B C5B C4B 114.54(19)
C6B C5B C1B 114.70(18)
C4B C5B C1B 103.10(19)
C6B C5B H5B 108.1
C4B C5B H5B 108.1
C1B C5B H5B 108.1
C7B C6B C5B 124.6(2)
C7B C6B H6B 117.7
C5B C6B H6B 117.7
C6B C7B H7B1 120.0
C6B C7B H7B2 120.0
H7B1 C7B H7B2 120.0
N1B C8B C1B 175.0(2)
N2B C9B C3B 177.7(2)
N3B C10B C3B 177.6(3)
O1B C11B C12B 121.9(2)
O1B C11B C1B 115.9(2)
C12B C11B C1B 122.2(2)
C13B C12B C17B 119.8(2)
C13B C12B C11B 123.58(19)
C17B C12B C11B 116.6(2)
C14B C13B C12B 120.2(2)
C14B C13B H13B 119.9
C12B C13B H13B 119.9
C15B C14B C13B 119.6(2)
C15B C14B H14B 120.2
C13B C14B H14B 120.2
C16B C15B C14B 120.7(2)
C16B C15B H15B 119.7
C14B C15B H15B 119.7
C15B C16B C17B 120.1(2)
C15B C16B H16B 120.0
C17B C16B H16B 120.0
C16B C17B C12B 119.6(2)
C16B C17B H17B 120.2
C12B C17B H17B 120.2
C23B C18B C19B 118.1(2)
C23B C18B C2B 119.8(2)
C19B C18B C2B 122.0(2)
C20B C19B C18B 120.8(2)
C20B C19B H19B 119.6
C18B C19B H19B 119.6
C21B C20B C19B 120.2(2)
C21B C20B H20B 119.9
C19B C20B H20B 119.9
C20B C21B C22B 120.0(2)
C20B C21B H21B 120.0
C22B C21B H21B 120.0
C21B C22B C23B 119.9(2)
C21B C22B H22B 120.1
C23B C22B H22B 120.1
C22B C23B C18B 120.9(2)
C22B C23B H23B 119.5
C18B C23B H23B 119.5

loop_
_geom_bond_atom_site_label_1
_geom_bond_atom_site_label_2
_geom_bond_distance
O1A C11A 1.218(2)
N1A C8A 1.145(3)
C1A C8A 1.478(3)
C1A C2A 1.551(3)
C1A C11A 1.557(3)
C1A C5A 1.568(3)
N2A C9A 1.135(3)
C2A C18A 1.514(3)
C2A C3A 1.576(3)
C2A H2A 1.0000
C3A C9A 1.487(3)
C3A C10A 1.496(3)
C3A C4A 1.564(3)
N3A C10A 1.143(3)
C4A C5A 1.543(3)
C4A H4A1 0.9900
C4A H4A2 0.9900
C5A C6A 1.492(3)
C5A H5A 1.0000
C6A C7A 1.307(3)
C6A H6A 0.9500
C7A H7A1 0.9500
C7A H7A2 0.9500
C11A C12A 1.481(3)
C12A C17A 1.384(3)
C12A C13A 1.388(3)
C13A C14A 1.380(3)
C13A H13A 0.9500
C14A C15A 1.385(3)
C14A H14A 0.9500
C15A C16A 1.375(3)
C15A H15A 0.9500
C16A C17A 1.389(3)
C16A H16A 0.9500
C17A H17A 0.9500
C18A C23A 1.387(3)
C18A C19A 1.392(3)
C19A C20A 1.393(3)
C19A H19A 0.9500
C20A C21A 1.367(3)
C20A H20A 0.9500
C21A C22A 1.381(3)
C21A H21A 0.9500
C22A C23A 1.382(3)
C22A H22A 0.9500
C23A H23A 0.9500
O1B C11B 1.216(2)
N1B C8B 1.146(3)
C1B C8B 1.480(3)
C1B C2B 1.538(3)
C1B C11B 1.558(3)
C1B C5B 1.563(3)
N2B C9B 1.140(3)
C2B C18B 1.520(3)
C2B C3B 1.576(3)
C2B H2B 1.0000
N3B C10B 1.141(3)
C3B C9B 1.472(3)
C3B C10B 1.487(3)
C3B C4B 1.570(3)
C4B C5B 1.531(3)
C4B H4B1 0.9900
C4B H4B2 0.9900
C5B C6B 1.490(3)
C5B H5B 1.0000
C6B C7B 1.322(3)
C6B H6B 0.9500
C7B H7B1 0.9500
C7B H7B2 0.9500
C11B C12B 1.487(3)
C12B C13B 1.389(3)
C12B C17B 1.391(3)
C13B C14B 1.382(3)
C13B H13B 0.9500
C14B C15B 1.380(3)
C14B H14B 0.9500
C15B C16B 1.377(3)
C15B H15B 0.9500
C16B C17B 1.385(3)
C16B H16B 0.9500
C17B H17B 0.9500
C18B C23B 1.391(3)
C18B C19B 1.392(3)
C19B C20B 1.386(3)
C19B H19B 0.9500
C20B C21B 1.375(3)
C20B H20B 0.9500
C21B C22B 1.378(3)
C21B H21B 0.9500
C22B C23B 1.389(3)
C22B H22B 0.9500
C23B H23B 0.9500

loop_
_geom_torsion_atom_site_label_1
_geom_torsion_atom_site_label_2
_geom_torsion_atom_site_label_3
_geom_torsion_atom_site_label_4
_geom_torsion
C8A C1A C2A C18A 57.4(3)
C11A C1A C2A C18A -67.9(2)
C5A C1A C2A C18A 173.65(18)
C8A C1A C2A C3A -72.44(19)
C11A C1A C2A C3A 162.24(16)
C5A C1A C2A C3A 43.79(19)
C18A C2A C3A C9A 82.7(2)
C1A C2A C3A C9A -145.16(18)
C18A C2A C3A C10A -36.6(3)
C1A C2A C3A C10A 95.5(2)
C18A C2A C3A C4A -156.76(19)
C1A C2A C3A C4A -24.7(2)
C9A C3A C4A C5A 115.3(2)
C10A C3A C4A C5A -124.4(2)
C2A C3A C4A C5A -4.6(2)
C3A C4A C5A C6A 159.31(18)
C3A C4A C5A C1A 31.6(2)
C8A C1A C5A C6A -53.8(3)
C2A C1A C5A C6A -170.9(2)
C11A C1A C5A C6A 72.4(3)
C8A C1A C5A C4A 70.5(2)
C2A C1A C5A C4A -46.7(2)
C11A C1A C5A C4A -163.3(2)
C4A C5A C6A C7A 125.1(2)
C1A C5A C6A C7A -115.9(2)
C2A C1A C8A N1A 61(6)
C11A C1A C8A N1A -175(6)
C5A C1A C8A N1A -49(6)
C10A C3A C9A N2A -167(9)
C4A C3A C9A N2A -44(9)
C2A C3A C9A N2A 72(9)
C9A C3A C10A N3A -168(6)
C4A C3A C10A N3A 69(6)
C2A C3A C10A N3A -47(6)
C8A C1A C11A O1A -158.05(19)
C2A C1A C11A O1A -33.6(3)
C5A C1A C11A O1A 77.2(3)
C8A C1A C11A C12A 21.0(3)
C2A C1A C11A C12A 145.4(2)
C5A C1A C11A C12A -103.7(2)
O1A C11A C12A C17A -147.2(2)
C1A C11A C12A C17A 33.7(3)
O1A C11A C12A C13A 30.8(3)
C1A C11A C12A C13A -148.3(2)
C17A C12A C13A C14A -2.4(3)
C11A C12A C13A C14A 179.5(2)
C12A C13A C14A C15A 1.5(4)
C13A C14A C15A C16A 0.8(4)
C14A C15A C16A C17A -2.1(3)
C13A C12A C17A C16A 1.1(3)
C11A C12A C17A C16A 179.1(2)
C15A C16A C17A C12A 1.2(3)
C1A C2A C18A C23A 177.9(2)
C3A C2A C18A C23A -57.9(3)
C1A C2A C18A C19A -1.1(3)
C3A C2A C18A C19A 123.1(2)
C23A C18A C19A C20A 1.2(3)
C2A C18A C19A C20A -179.9(2)
C18A C19A C20A C21A 0.0(3)
C19A C20A C21A C22A -0.7(4)
C20A C21A C22A C23A 0.3(4)
C21A C22A C23A C18A 0.9(3)
C19A C18A C23A C22A -1.6(3)
C2A C18A C23A C22A 179.3(2)
C8B C1B C2B C18B 57.2(2)
C11B C1B C2B C18B -69.6(2)
C5B C1B C2B C18B 172.25(17)
C8B C1B C2B C3B -72.9(2)
C11B C1B C2B C3B 160.32(16)
C5B C1B C2B C3B 42.1(2)
C18B C2B C3B C9B 83.8(2)
C1B C2B C3B C9B -145.2(2)
C18B C2B C3B C10B -35.7(3)
C1B C2B C3B C10B 95.4(2)
C18B C2B C3B C4B -155.37(19)
C1B C2B C3B C4B -24.3(2)
C9B C3B C4B C5B 116.2(2)
C10B C3B C4B C5B -122.38(19)
C2B C3B C4B C5B -3.3(2)
C3B C4B C5B C6B 154.45(18)
C3B C4B C5B C1B 29.2(2)
C8B C1B C5B C6B -53.3(3)
C2B C1B C5B C6B -169.57(19)
C11B C1B C5B C6B 74.2(3)
C8B C1B C5B C4B 71.8(2)
C2B C1B C5B C4B -44.4(2)
C11B C1B C5B C4B -160.63(19)
C4B C5B C6B C7B 133.8(2)
C1B C5B C6B C7B -107.2(2)
C2B C1B C8B N1B 66(3)
C11B C1B C8B N1B -171(3)
C5B C1B C8B N1B -45(3)
C10B C3B C9B N2B 161(6)
C4B C3B C9B N2B -76(7)
C2B C3B C9B N2B 40(7)
C9B C3B C10B N3B -179(100)
C4B C3B C10B N3B 57(6)
C2B C3B C10B N3B -58(6)
C8B C1B C11B O1B -165.5(2)
C2B C1B C11B O1B -41.3(3)
C5B C1B C11B O1B 70.3(3)
C8B C1B C11B C12B 12.4(3)
C2B C1B C11B C12B 136.6(2)
C5B C1B C11B C12B -111.9(2)
O1B C11B C12B C13B -147.3(2)
C1B C11B C12B C13B 35.0(3)
O1B C11B C12B C17B 33.3(3)
C1B C11B C12B C17B -144.4(2)
C17B C12B C13B C14B -0.4(3)
C11B C12B C13B C14B -179.7(2)
C12B C13B C14B C15B 2.0(4)
C13B C14B C15B C16B -2.0(4)
C14B C15B C16B C17B 0.4(4)
C15B C16B C17B C12B 1.3(4)
C13B C12B C17B C16B -1.3(3)
C11B C12B C17B C16B 178.1(2)
C1B C2B C18B C23B -177.3(2)
C3B C2B C18B C23B -53.3(3)
C1B C2B C18B C19B 4.9(3)
C3B C2B C18B C19B 128.9(2)
C23B C18B C19B C20B 0.3(3)
C2B C18B C19B C20B 178.1(2)
C18B C19B C20B C21B 1.0(3)
C19B C20B C21B C22B -1.2(4)
C20B C21B C22B C23B 0.0(3)
C21B C22B C23B C18B 1.4(3)
C19B C18B C23B C22B -1.5(3)
C2B C18B C23B C22B -179.36(19)
